data_7126438
loop_
_publ_author_name
'Wang, Jian-Xin'
'Yu, Yi-Shuai'
'Niu, Li-Ya'
'Zou, Bo'
'Wang, Kai'
'Yang, Qing-Zheng'

_publ_section_title
;
 A difluoroboron \b-diketonate based thermometer with
 temperature-dependent emission wavelength.
;
_journal_issue 46
_journal_name_full 'Chemical communications (Cambridge, England)'
_journal_page_first 6269
_journal_page_last 6272
_journal_paper_doi 10.1039/d0cc01505a
_journal_volume 56
_journal_year 2020
_chemical_formula_moiety 'C24 H29 B F2 O3'
_chemical_formula_sum 'C24 H29 B F2 O3'
_chemical_formula_weight 414.28
_space_group_crystal_system triclinic
_space_group_IT_number 2
_space_group_name_Hall '-P 1'
_space_group_name_H-M_alt 'P -1'
_atom_sites_solution_hydrogens geom
_atom_sites_solution_primary dual
_audit_creation_date 2018-11-29
_audit_creation_method
;
Olex2 1.2
(compiled 2018.05.29 svn.r3508 for OlexSys, GUI svn.r5506)
;
_audit_update_record
;
2019-07-25 deposited with the CCDC.	2020-04-22 downloaded from the CCDC.
;
_cell_angle_alpha 70.326(4)
_cell_angle_beta 79.384(4)
_cell_angle_gamma 77.847(4)
_cell_formula_units_Z 4
_cell_length_a 10.1293(6)
_cell_length_b 14.9169(7)
_cell_length_c 16.0997(7)
_cell_measurement_reflns_used 12950
_cell_measurement_temperature 200.00(10)
_cell_measurement_theta_max 29.1510
_cell_measurement_theta_min 2.3350
_cell_volume 2222.2(2)
_computing_cell_refinement 'CrysAlisPro 1.171.39.29a (Rigaku OD, 2015)'
_computing_data_collection 'CrysAlisPro 1.171.39.29a (Rigaku OD, 2015)'
_computing_data_reduction 'CrysAlisPro 1.171.39.29a (Rigaku OD, 2015)'
_computing_molecular_graphics 'Olex2 (Dolomanov et al., 2009)'
_computing_publication_material 'Olex2 (Dolomanov et al., 2009)'
_computing_structure_refinement 'ShelXL (Sheldrick, 2015)'
_computing_structure_solution 'ShelXT (Sheldrick, 2015)'
_diffrn_ambient_environment N~2~
_diffrn_ambient_temperature 200.00(10)
_diffrn_detector 'CCD plate'
_diffrn_measured_fraction_theta_full 0.999
_diffrn_measured_fraction_theta_max 0.902
_diffrn_measurement_details
;
List of Runs (angles in degrees, time in seconds):

  # Type    Start    End  Width  t~exp~   \w     \q     \k     \f   Frames
#--------------------------------------------------------------------------
  1  \w     46.00  72.00   0.50    4.00    --  -15.70  57.00 120.00   52
  2  \w    -57.00 -10.00   0.50    4.00    --  -15.70  77.00 -30.00   94
  3  \w    -57.00 -17.00   0.50    4.00    --  -15.70  77.00-120.00   80
  4  \w    -35.00  32.00   0.50    4.00    --  -15.70  57.00 -30.00  134
  5  \w    -56.00 -25.00   0.50    4.00    --  -15.70  77.00  60.00   62
  6  \w    -49.00  30.00   0.50    4.00    --  -15.70  57.00 120.00  158
  7  \w    -14.00  12.00   0.50    4.00    --   15.80  71.00-125.48   52
  8  \w    -18.00 105.00   0.50    4.00    --   15.80  57.00-150.00  246
  9  \w     14.00  81.00   0.50    4.00    --   15.80  57.00  30.00  134
 10  \w     35.00  83.00   0.50    4.00    --   15.80  71.00-125.48   96
 11  \w     35.00 102.00   0.50    4.00    --   15.80  57.00  90.00  134
;
_diffrn_measurement_device 'four-circle diffractometer'
_diffrn_measurement_device_type 'XtaLAB AFC12 (RINC): Kappa single'
_diffrn_measurement_method '\w scans'
_diffrn_orient_matrix_type 'CrysAlisPro convention (1999,Acta A55,543-557)'
_diffrn_orient_matrix_UB_11 0.0167048000
_diffrn_orient_matrix_UB_12 -0.0336277000
_diffrn_orient_matrix_UB_13 0.0412762000
_diffrn_orient_matrix_UB_21 -0.0611885000
_diffrn_orient_matrix_UB_22 -0.0185327000
_diffrn_orient_matrix_UB_23 0.0056974000
_diffrn_orient_matrix_UB_31 0.0344500000
_diffrn_orient_matrix_UB_32 -0.0338105000
_diffrn_orient_matrix_UB_33 -0.0220597000
_diffrn_radiation_monochromator graphite
_diffrn_radiation_probe x-ray
_diffrn_radiation_type MoK\a
_diffrn_radiation_wavelength 0.71073
_diffrn_reflns_av_R_equivalents 0.0213
_diffrn_reflns_av_unetI/netI 0.0246
_diffrn_reflns_Laue_measured_fraction_full 0.999
_diffrn_reflns_Laue_measured_fraction_max 0.902
_diffrn_reflns_limit_h_max 13
_diffrn_reflns_limit_h_min -13
_diffrn_reflns_limit_k_max 20
_diffrn_reflns_limit_k_min -19
_diffrn_reflns_limit_l_max 21
_diffrn_reflns_limit_l_min -21
_diffrn_reflns_number 30305
_diffrn_reflns_point_group_measured_fraction_full 0.999
_diffrn_reflns_point_group_measured_fraction_max 0.902
_diffrn_reflns_theta_full 25.242
_diffrn_reflns_theta_max 29.479
_diffrn_reflns_theta_min 2.072
_diffrn_source 'fine-focus sealed X-ray tube'
_diffrn_source_type 'Enhance (Mo) X-ray Source'
_exptl_absorpt_coefficient_mu 0.090
_exptl_absorpt_correction_T_max 1.00000
_exptl_absorpt_correction_T_min 0.81866
_exptl_absorpt_correction_type multi-scan
_exptl_absorpt_process_details
;
CrysAlisPro 1.171.39.29a (Rigaku Oxford Diffraction, 2015)
Empirical absorption correction using spherical harmonics,
 implemented in SCALE3 ABSPACK scaling algorithm.
;
_exptl_crystal_colour yellow
_exptl_crystal_density_diffrn 1.238
_exptl_crystal_description block
_exptl_crystal_F_000 880
_exptl_crystal_size_max 0.4
_exptl_crystal_size_mid 0.22
_exptl_crystal_size_min 0.12
_refine_diff_density_max 0.450
_refine_diff_density_min -0.250
_refine_diff_density_rms 0.044
_refine_ls_extinction_method none
_refine_ls_goodness_of_fit_ref 1.038
_refine_ls_hydrogen_treatment constr
_refine_ls_matrix_type full
_refine_ls_number_parameters 575
_refine_ls_number_reflns 11160
_refine_ls_number_restraints 60
_refine_ls_restrained_S_all 1.040
_refine_ls_R_factor_all 0.0649
_refine_ls_R_factor_gt 0.0513
_refine_ls_shift/su_max 0.001
_refine_ls_shift/su_mean 0.000
_refine_ls_structure_factor_coef Fsqd
_refine_ls_weighting_details 'w=1/[\s^2^(Fo^2^)+(0.0768P)^2^+0.5100P] where P=(Fo^2^+2Fc^2^)/3'
_refine_ls_weighting_scheme calc
_refine_ls_wR_factor_gt 0.1401
_refine_ls_wR_factor_ref 0.1487
_reflns_Friedel_coverage 0.000
_reflns_number_gt 8874
_reflns_number_total 11160
_reflns_threshold_expression 'I > 2\s(I)'
_cod_data_source_file d0cc01505a2.cif
_cod_data_source_block 200k
_cod_depositor_comments 'Adding full bibliography for 7126433--7126447.cif.'
_cod_database_code 7126438
_shelx_shelxl_version_number 2018/3
_chemical_oxdiff_formula 'C24 H29 B F2 O3'
_shelx_space_group_comment
;
The symmetry employed for this shelxl refinement is uniquely defined
by the following loop, which should always be used as a source of
symmetry information in preference to the above space-group names.
They are only intended as comments.
;
_shelx_estimated_absorpt_t_max 0.989
_shelx_estimated_absorpt_t_min 0.965
_reflns_odcompleteness_completeness 90.25
_reflns_odcompleteness_iscentric 1
_reflns_odcompleteness_theta 29.41
_olex2_refinement_description
;
1. Fixed Uiso
 At 1.2 times of:
  All C(H) groups
 At 1.5 times of:
  All C(H,H,H) groups
2. Uiso/Uaniso restraints and constraints
O6A \\sim O6 \\sim C25A \\sim C25: within 1.7A with sigma of 0.01 and sigma for
terminal atoms of 0.01
Uanis(O6) \\sim Ueq, Uanis(O6A) \\sim Ueq, Uanis(C25) \\sim Ueq, Uanis(C25A)
\\sim Ueq: with sigma of 0.01 and sigma for terminal atoms of 0.02
3. Others
 Sof(O6A)=Sof(C25A)=Sof(H25D)=Sof(H25E)=Sof(H25F)=1-FVAR(1)
 Sof(O6)=Sof(C25)=Sof(H25A)=Sof(H25B)=Sof(H25C)=FVAR(1)
4.a Aromatic/amide H refined with riding coordinates:
 C3(H3), C5(H5), C6(H6), C7(H7), C9(H9), C12(H12), C14(H14), C16(H16),
 C27(H27), C28(H28), C29(H29), C31(H31), C33(H33), C36(H36), C38(H38), C40(H40)
4.b Idealised Me refined as rotating group:
 C1(H1A,H1B,H1C), C18(H18A,H18B,H18C), C19(H19A,H19B,H19C), C20(H20A,H20B,
 H20C), C22(H22A,H22B,H22C), C23(H23A,H23B,H23C), C24(H24A,H24B,H24C), C25(H25A,
 H25B,H25C), C42(H42A,H42B,H42C), C43(H43A,H43B,H43C), C44(H44A,H44B,H44C),
 C46(H46A,H46B,H46C), C47(H47A,H47B,H47C), C48(H48A,H48B,H48C), C25A(H25D,H25E,
 H25F)
;
_olex2_submission_special_instructions 'No special instructions were received'
_oxdiff_exptl_absorpt_empirical_details
;
Empirical correction (ABSPACK) includes:
- Absorption correction using spherical harmonics
- Frame scaling
;
_oxdiff_exptl_absorpt_empirical_full_max 1.290
_oxdiff_exptl_absorpt_empirical_full_min 0.680

loop_
_space_group_symop_operation_xyz
'x, y, z'
'-x, -y, -z'

loop_
_atom_site_label
_atom_site_type_symbol
_atom_site_fract_x
_atom_site_fract_y
_atom_site_fract_z
_atom_site_U_iso_or_equiv
_atom_site_adp_type
_atom_site_occupancy
_atom_site_site_symmetry_order
_atom_site_calc_flag
_atom_site_refinement_flags_posn
_atom_site_refinement_flags_adp
_atom_site_refinement_flags_occupancy
_atom_site_disorder_assembly
_atom_site_disorder_group
F1 F 0.69567(8) 0.75070(6) 0.40695(6) 0.0449(2) Uani 1 1 d . . . . .
F2 F 0.72651(8) 0.60931(7) 0.37774(6) 0.0448(2) Uani 1 1 d . . . . .
O1 O 0.50796(9) 0.68062(8) 0.41542(6) 0.0380(2) Uani 1 1 d . . . . .
O2 O 0.67190(9) 0.61038(7) 0.52425(6) 0.0360(2) Uani 1 1 d . . . . .
O3 O 0.12704(11) 0.78694(9) 0.24440(7) 0.0507(3) Uani 1 1 d . . . . .
C1 C 0.00189(18) 0.80016(13) 0.21062(12) 0.0534(4) Uani 1 1 d . . . . .
H1A H 0.009029 0.840745 0.148332 0.080 Uiso 1 1 calc GR . . . .
H1B H -0.071187 0.831532 0.245518 0.080 Uiso 1 1 calc GR . . . .
H1C H -0.018518 0.737331 0.214719 0.080 Uiso 1 1 calc GR . . . .
C2 C 0.13483(13) 0.73071(10) 0.33073(9) 0.0341(3) Uani 1 1 d . . . . .
C3 C 0.26050(13) 0.71621(10) 0.36054(9) 0.0321(3) Uani 1 1 d . . . . .
H3 H 0.333325 0.745111 0.321780 0.039 Uiso 1 1 calc R . . . .
C4 C 0.27927(12) 0.65942(9) 0.44705(8) 0.0287(3) Uani 1 1 d . . . . .
C5 C 0.17133(14) 0.61771(11) 0.50422(10) 0.0412(3) Uani 1 1 d . . . . .
H5 H 0.183274 0.578781 0.563501 0.049 Uiso 1 1 calc R . . . .
C6 C 0.04725(15) 0.63390(13) 0.47330(11) 0.0498(4) Uani 1 1 d . . . . .
H6 H -0.026408 0.606166 0.512124 0.060 Uiso 1 1 calc R . . . .
C7 C 0.02792(14) 0.68964(12) 0.38700(10) 0.0430(3) Uani 1 1 d . . . . .
H7 H -0.057850 0.699602 0.366612 0.052 Uiso 1 1 calc R . . . .
C8 C 0.41500(12) 0.64105(9) 0.47567(8) 0.0273(2) Uani 1 1 d . . . . .
C9 C 0.44531(13) 0.58489(10) 0.56002(8) 0.0315(3) Uani 1 1 d . . . . .
H9 H 0.376844 0.554970 0.602841 0.038 Uiso 1 1 calc R . . . .
C10 C 0.57562(12) 0.57232(9) 0.58201(8) 0.0274(2) Uani 1 1 d . . . . .
C11 C 0.61305(13) 0.51700(9) 0.67178(8) 0.0292(3) Uani 1 1 d . . . . .
C12 C 0.72822(13) 0.53242(9) 0.69759(8) 0.0307(3) Uani 1 1 d . . . . .
H12 H 0.782187 0.577384 0.657084 0.037 Uiso 1 1 calc R . . . .
C13 C 0.76501(13) 0.48204(9) 0.78291(8) 0.0319(3) Uani 1 1 d . . . . .
C14 C 0.68369(15) 0.41588(10) 0.83895(9) 0.0359(3) Uani 1 1 d . . . . .
H14 H 0.708161 0.380610 0.896668 0.043 Uiso 1 1 calc R . . . .
C15 C 0.56763(14) 0.39843(10) 0.81488(9) 0.0352(3) Uani 1 1 d . . . . .
C16 C 0.53288(14) 0.45041(9) 0.73029(8) 0.0327(3) Uani 1 1 d . . . . .
H16 H 0.454369 0.440726 0.712049 0.039 Uiso 1 1 calc R . . . .
C17 C 0.88638(15) 0.50431(10) 0.81280(9) 0.0374(3) Uani 1 1 d . . . . .
C18 C 0.8420(2) 0.59964(14) 0.83307(14) 0.0647(5) Uani 1 1 d . . . . .
H18A H 0.815312 0.650870 0.779301 0.097 Uiso 1 1 calc GR . . . .
H18B H 0.917713 0.615267 0.852949 0.097 Uiso 1 1 calc GR . . . .
H18C H 0.764544 0.594109 0.879988 0.097 Uiso 1 1 calc GR . . . .
C19 C 1.00629(17) 0.51470(17) 0.73919(12) 0.0609(5) Uani 1 1 d . . . . .
H19A H 1.030870 0.455714 0.721925 0.091 Uiso 1 1 calc GR . . . .
H19B H 1.084240 0.525372 0.760752 0.091 Uiso 1 1 calc GR . . . .
H19C H 0.980768 0.569693 0.687609 0.091 Uiso 1 1 calc GR . . . .
C20 C 0.9342(2) 0.42622(14) 0.89621(12) 0.0612(5) Uani 1 1 d . . . . .
H20A H 0.861947 0.424094 0.946210 0.092 Uiso 1 1 calc GR . . . .
H20B H 1.015706 0.441113 0.910187 0.092 Uiso 1 1 calc GR . . . .
H20C H 0.955650 0.363476 0.885632 0.092 Uiso 1 1 calc GR . . . .
C21 C 0.48396(16) 0.32410(11) 0.88145(10) 0.0430(3) Uani 1 1 d . . . . .
C22 C 0.5743(2) 0.22473(12) 0.90668(12) 0.0591(5) Uani 1 1 d . . . . .
H22A H 0.608398 0.205367 0.853177 0.089 Uiso 1 1 calc GR . . . .
H22B H 0.520903 0.177219 0.949064 0.089 Uiso 1 1 calc GR . . . .
H22C H 0.651286 0.228201 0.933878 0.089 Uiso 1 1 calc GR . . . .
C23 C 0.4335(2) 0.35339(16) 0.96536(13) 0.0749(6) Uani 1 1 d . . . . .
H23A H 0.511323 0.359543 0.990159 0.112 Uiso 1 1 calc GR . . . .
H23B H 0.384469 0.304093 1.009169 0.112 Uiso 1 1 calc GR . . . .
H23C H 0.372277 0.415356 0.950659 0.112 Uiso 1 1 calc GR . . . .
C24 C 0.3629(2) 0.31405(16) 0.84231(14) 0.0707(6) Uani 1 1 d . . . . .
H24A H 0.300177 0.375403 0.828920 0.106 Uiso 1 1 calc GR . . . .
H24B H 0.315386 0.263429 0.885399 0.106 Uiso 1 1 calc GR . . . .
H24C H 0.395721 0.296903 0.787580 0.106 Uiso 1 1 calc GR . . . .
B1 B 0.65323(14) 0.66389(11) 0.42958(10) 0.0322(3) Uani 1 1 d . . . . .
F3 F 0.76712(10) 0.89885(8) 0.64003(6) 0.0570(3) Uani 1 1 d . . . . .
F4 F 0.80390(10) 0.75669(7) 0.61204(7) 0.0587(3) Uani 1 1 d . . . . .
O4 O 0.83369(9) 0.89606(8) 0.49631(6) 0.0386(2) Uani 1 1 d . . . . .
O5 O 0.98720(10) 0.82646(8) 0.61087(6) 0.0402(2) Uani 1 1 d . . . . .
O6 O 1.3899(2) 0.68423(17) 0.78299(16) 0.0482(6) Uani 0.692(4) 1 d . U P A 1
C25 C 1.2795(3) 0.6491(2) 0.8434(2) 0.0676(9) Uani 0.692(4) 1 d . U P A 1
H25A H 1.240223 0.608859 0.820306 0.101 Uiso 0.692(4) 1 calc GR . P A 1
H25B H 1.210291 0.703377 0.851107 0.101 Uiso 0.692(4) 1 calc GR . P A 1
H25C H 1.311013 0.610412 0.900743 0.101 Uiso 0.692(4) 1 calc GR . P A 1
C26 C 1.35873(17) 0.74017(11) 0.70186(10) 0.0436(3) Uani 1 1 d . . . . .
C27 C 1.47241(15) 0.77341(13) 0.64826(11) 0.0479(4) Uani 1 1 d . . . . .
H27 H 1.558071 0.755332 0.670342 0.057 Uiso 1 1 calc R . . . .
C28 C 1.46099(15) 0.83311(13) 0.56234(11) 0.0472(4) Uani 1 1 d . . . . .
H28 H 1.539096 0.856599 0.525675 0.057 Uiso 1 1 calc R . . . .
C29 C 1.33677(14) 0.85925(11) 0.52887(10) 0.0384(3) Uani 1 1 d . . . . .
H29 H 1.329995 0.900258 0.469614 0.046 Uiso 1 1 calc R . . . .
C30 C 1.22233(13) 0.82509(9) 0.58254(8) 0.0302(3) Uani 1 1 d . . . . .
C31 C 1.23277(14) 0.76535(10) 0.67026(9) 0.0357(3) Uani 1 1 d . . . . .
H31 H 1.154847 0.742366 0.707621 0.043 Uiso 1 1 calc R . . . .
C32 C 1.08829(12) 0.85035(9) 0.55023(8) 0.0273(2) Uani 1 1 d . . . . .
C33 C 1.06799(13) 0.89660(10) 0.46211(8) 0.0310(3) Uani 1 1 d . . . . .
H33 H 1.143183 0.913492 0.418422 0.037 Uiso 1 1 calc R . . . .
C34 C 0.93752(12) 0.91824(8) 0.43770(8) 0.0260(2) Uani 1 1 d . . . . .
C35 C 0.90563(12) 0.96730(9) 0.34567(8) 0.0268(2) Uani 1 1 d . . . . .
C36 C 1.00232(13) 1.00953(9) 0.27880(8) 0.0286(3) Uani 1 1 d . . . . .
H36 H 1.090019 1.008544 0.292492 0.034 Uiso 1 1 calc R . . . .
C37 C 0.97172(13) 1.05350(9) 0.19147(8) 0.0298(3) Uani 1 1 d . . . . .
C38 C 0.84184(13) 1.05353(9) 0.17458(8) 0.0301(3) Uani 1 1 d . . . . .
H38 H 0.819799 1.083383 0.115553 0.036 Uiso 1 1 calc R . . . .
C39 C 0.74191(12) 1.01158(9) 0.24057(8) 0.0288(2) Uani 1 1 d . . . . .
C40 C 0.77530(12) 0.96897(9) 0.32653(8) 0.0287(2) Uani 1 1 d . . . . .
H40 H 0.709410 0.940681 0.372820 0.034 Uiso 1 1 calc R . . . .
C41 C 1.08090(14) 1.09869(11) 0.11862(9) 0.0371(3) Uani 1 1 d . . . . .
C42 C 1.1233(2) 1.17806(15) 0.14178(13) 0.0628(5) Uani 1 1 d . . . . .
H42A H 1.044401 1.228224 0.145040 0.094 Uiso 1 1 calc GR . . . .
H42B H 1.194253 1.206128 0.095898 0.094 Uiso 1 1 calc GR . . . .
H42C H 1.158638 1.151185 0.199378 0.094 Uiso 1 1 calc GR . . . .
C43 C 1.20742(17) 1.02075(15) 0.11368(12) 0.0581(5) Uani 1 1 d . . . . .
H43A H 1.241108 0.993283 0.171798 0.087 Uiso 1 1 calc GR . . . .
H43B H 1.278762 1.050039 0.069004 0.087 Uiso 1 1 calc GR . . . .
H43C H 1.182448 0.969595 0.097121 0.087 Uiso 1 1 calc GR . . . .
C44 C 1.03361(19) 1.13722(15) 0.02663(10) 0.0587(5) Uani 1 1 d . . . . .
H44A H 1.006712 1.084978 0.012766 0.088 Uiso 1 1 calc GR . . . .
H44B H 1.108046 1.162430 -0.017752 0.088 Uiso 1 1 calc GR . . . .
H44C H 0.955684 1.189029 0.025764 0.088 Uiso 1 1 calc GR . . . .
C45 C 0.60351(13) 1.01051(10) 0.21472(9) 0.0334(3) Uani 1 1 d . . . . .
C46 C 0.62697(18) 0.95170(16) 0.15077(15) 0.0641(5) Uani 1 1 d . . . . .
H46A H 0.688176 0.980481 0.098128 0.096 Uiso 1 1 calc GR . . . .
H46B H 0.539798 0.951394 0.132783 0.096 Uiso 1 1 calc GR . . . .
H46C H 0.668044 0.885372 0.180218 0.096 Uiso 1 1 calc GR . . . .
C47 C 0.53692(17) 1.11380(12) 0.16984(12) 0.0517(4) Uani 1 1 d . . . . .
H47A H 0.519217 1.150692 0.211985 0.078 Uiso 1 1 calc GR . . . .
H47B H 0.450903 1.112584 0.150920 0.078 Uiso 1 1 calc GR . . . .
H47C H 0.598000 1.144243 0.117897 0.078 Uiso 1 1 calc GR . . . .
C48 C 0.50574(15) 0.96630(14) 0.29600(11) 0.0512(4) Uani 1 1 d . . . . .
H48A H 0.544911 0.899424 0.325287 0.077 Uiso 1 1 calc GR . . . .
H48B H 0.418575 0.967628 0.277084 0.077 Uiso 1 1 calc GR . . . .
H48C H 0.491162 1.003549 0.337667 0.077 Uiso 1 1 calc GR . . . .
B2 B 0.84531(15) 0.84317(12) 0.59142(10) 0.0338(3) Uani 1 1 d . . . . .
O6A O 1.3291(6) 0.6739(5) 0.7961(4) 0.0611(15) Uani 0.308(4) 1 d . U P A 2
C25A C 1.4492(6) 0.6380(4) 0.8372(3) 0.0498(14) Uani 0.308(4) 1 d . U P A 2
H25D H 1.515803 0.602557 0.802405 0.075 Uiso 0.308(4) 1 calc GR . P A 2
H25E H 1.428268 0.594703 0.897369 0.075 Uiso 0.308(4) 1 calc GR . P A 2
H25F H 1.486865 0.691921 0.840570 0.075 Uiso 0.308(4) 1 calc GR . P A 2

loop_
_atom_site_aniso_label
_atom_site_aniso_U_11
_atom_site_aniso_U_22
_atom_site_aniso_U_33
_atom_site_aniso_U_23
_atom_site_aniso_U_13
_atom_site_aniso_U_12
F1 0.0392(4) 0.0394(4) 0.0498(5) 0.0016(4) -0.0105(4) -0.0140(4)
F2 0.0391(4) 0.0548(5) 0.0360(4) -0.0132(4) -0.0050(4) 0.0011(4)
O1 0.0259(4) 0.0512(6) 0.0276(5) 0.0025(4) -0.0024(4) -0.0115(4)
O2 0.0280(4) 0.0476(6) 0.0267(5) 0.0000(4) -0.0036(4) -0.0125(4)
O3 0.0420(6) 0.0648(7) 0.0350(5) -0.0025(5) -0.0135(5) -0.0007(5)
C1 0.0606(10) 0.0550(10) 0.0492(9) -0.0169(8) -0.0292(8) 0.0014(8)
C2 0.0316(6) 0.0366(7) 0.0320(7) -0.0106(5) -0.0060(5) 0.0010(5)
C3 0.0272(6) 0.0348(6) 0.0303(6) -0.0068(5) -0.0016(5) -0.0031(5)
C4 0.0244(6) 0.0315(6) 0.0286(6) -0.0088(5) -0.0010(5) -0.0041(5)
C5 0.0312(7) 0.0524(9) 0.0329(7) -0.0027(6) -0.0015(5) -0.0114(6)
C6 0.0298(7) 0.0680(11) 0.0445(8) -0.0048(7) 0.0014(6) -0.0186(7)
C7 0.0275(6) 0.0559(9) 0.0456(8) -0.0152(7) -0.0084(6) -0.0043(6)
C8 0.0259(6) 0.0281(6) 0.0264(6) -0.0071(5) -0.0004(5) -0.0056(5)
C9 0.0285(6) 0.0366(7) 0.0266(6) -0.0042(5) -0.0005(5) -0.0108(5)
C10 0.0299(6) 0.0272(6) 0.0250(6) -0.0068(5) -0.0015(5) -0.0080(5)
C11 0.0327(6) 0.0301(6) 0.0235(6) -0.0055(5) -0.0033(5) -0.0073(5)
C12 0.0341(6) 0.0304(6) 0.0265(6) -0.0053(5) -0.0035(5) -0.0090(5)
C13 0.0362(7) 0.0333(6) 0.0269(6) -0.0085(5) -0.0053(5) -0.0074(5)
C14 0.0455(8) 0.0358(7) 0.0244(6) -0.0038(5) -0.0054(5) -0.0100(6)
C15 0.0413(7) 0.0330(7) 0.0280(6) -0.0041(5) -0.0003(5) -0.0113(6)
C16 0.0361(7) 0.0337(7) 0.0282(6) -0.0064(5) -0.0027(5) -0.0116(5)
C17 0.0435(7) 0.0399(7) 0.0313(7) -0.0084(5) -0.0109(6) -0.0108(6)
C18 0.0780(13) 0.0589(11) 0.0754(13) -0.0351(10) -0.0261(11) -0.0115(10)
C19 0.0411(9) 0.0966(15) 0.0485(10) -0.0187(9) -0.0076(7) -0.0230(9)
C20 0.0708(12) 0.0642(11) 0.0479(10) 0.0035(8) -0.0309(9) -0.0233(9)
C21 0.0510(9) 0.0424(8) 0.0304(7) -0.0004(6) 0.0010(6) -0.0198(7)
C22 0.0726(12) 0.0442(9) 0.0508(10) 0.0017(7) -0.0029(9) -0.0196(8)
C23 0.1004(16) 0.0669(12) 0.0516(11) -0.0190(9) 0.0336(11) -0.0376(12)
C24 0.0633(11) 0.0757(13) 0.0611(12) 0.0151(10) -0.0108(9) -0.0429(10)
B1 0.0259(6) 0.0384(8) 0.0265(7) -0.0006(6) -0.0022(5) -0.0093(6)
F3 0.0485(5) 0.0812(7) 0.0393(5) -0.0267(5) -0.0098(4) 0.0107(5)
F4 0.0621(6) 0.0494(5) 0.0619(6) 0.0056(4) -0.0251(5) -0.0260(5)
O4 0.0292(5) 0.0571(6) 0.0248(4) -0.0027(4) -0.0041(4) -0.0128(4)
O5 0.0315(5) 0.0591(6) 0.0238(4) -0.0021(4) -0.0039(4) -0.0116(4)
O6 0.0432(12) 0.0577(11) 0.0395(11) -0.0011(8) -0.0194(10) -0.0096(10)
C25 0.0620(18) 0.084(2) 0.0419(15) 0.0116(14) -0.0167(14) -0.0241(15)
C26 0.0519(9) 0.0427(8) 0.0379(8) -0.0157(6) -0.0214(7) 0.0077(7)
C27 0.0349(7) 0.0614(10) 0.0553(10) -0.0310(8) -0.0181(7) 0.0075(7)
C28 0.0323(7) 0.0655(10) 0.0487(9) -0.0252(8) -0.0063(6) -0.0049(7)
C29 0.0313(7) 0.0502(8) 0.0335(7) -0.0132(6) -0.0037(5) -0.0063(6)
C30 0.0312(6) 0.0327(6) 0.0277(6) -0.0120(5) -0.0065(5) -0.0004(5)
C31 0.0387(7) 0.0382(7) 0.0285(6) -0.0094(5) -0.0069(5) -0.0020(6)
C32 0.0284(6) 0.0282(6) 0.0255(6) -0.0092(5) -0.0029(5) -0.0043(5)
C33 0.0273(6) 0.0394(7) 0.0241(6) -0.0077(5) -0.0020(5) -0.0049(5)
C34 0.0294(6) 0.0268(6) 0.0229(5) -0.0080(4) -0.0025(4) -0.0075(5)
C35 0.0302(6) 0.0281(6) 0.0235(6) -0.0083(4) -0.0046(5) -0.0059(5)
C36 0.0287(6) 0.0337(6) 0.0255(6) -0.0082(5) -0.0050(5) -0.0097(5)
C37 0.0338(6) 0.0317(6) 0.0251(6) -0.0069(5) -0.0043(5) -0.0104(5)
C38 0.0343(6) 0.0328(6) 0.0236(6) -0.0057(5) -0.0075(5) -0.0080(5)
C39 0.0284(6) 0.0294(6) 0.0294(6) -0.0089(5) -0.0068(5) -0.0043(5)
C40 0.0282(6) 0.0313(6) 0.0259(6) -0.0072(5) -0.0028(5) -0.0065(5)
C41 0.0397(7) 0.0479(8) 0.0244(6) -0.0043(5) -0.0034(5) -0.0209(6)
C42 0.0773(13) 0.0694(12) 0.0532(10) -0.0212(9) 0.0100(9) -0.0485(10)
C43 0.0455(9) 0.0737(12) 0.0463(9) -0.0119(8) 0.0066(7) -0.0127(8)
C44 0.0553(10) 0.0858(13) 0.0302(8) -0.0003(8) -0.0053(7) -0.0305(9)
C45 0.0279(6) 0.0414(7) 0.0327(7) -0.0104(5) -0.0078(5) -0.0074(5)
C46 0.0429(9) 0.0923(14) 0.0866(14) -0.0616(12) -0.0088(9) -0.0168(9)
C47 0.0446(8) 0.0503(9) 0.0558(10) -0.0030(7) -0.0251(7) -0.0039(7)
C48 0.0284(7) 0.0697(11) 0.0457(9) 0.0005(8) -0.0102(6) -0.0122(7)
B2 0.0298(7) 0.0440(8) 0.0247(7) -0.0046(6) -0.0021(5) -0.0106(6)
O6A 0.046(3) 0.085(3) 0.037(3) 0.005(2) -0.018(3) -0.008(3)
C25A 0.058(3) 0.051(3) 0.042(3) -0.013(2) -0.028(2) 0.003(2)

loop_
_atom_type_symbol
_atom_type_description
_atom_type_scat_dispersion_real
_atom_type_scat_dispersion_imag
_atom_type_scat_source
C C 0.0033 0.0016 'International Tables Vol C Tables 4.2.6.8 and 6.1.1.4'
H H 0.0000 0.0000 'International Tables Vol C Tables 4.2.6.8 and 6.1.1.4'
B B 0.0013 0.0007 'International Tables Vol C Tables 4.2.6.8 and 6.1.1.4'
F F 0.0171 0.0103 'International Tables Vol C Tables 4.2.6.8 and 6.1.1.4'
O O 0.0106 0.0060 'International Tables Vol C Tables 4.2.6.8 and 6.1.1.4'

loop_
_geom_angle_atom_site_label_1
_geom_angle_atom_site_label_2
_geom_angle_atom_site_label_3
_geom_angle
_geom_angle_site_symmetry_1
_geom_angle_site_symmetry_3
_geom_angle_publ_flag
C8 O1 B1 123.07(10) . . ?
C10 O2 B1 122.73(10) . . ?
C2 O3 C1 116.97(12) . . ?
O3 C1 H1A 109.5 . . ?
O3 C1 H1B 109.5 . . ?
O3 C1 H1C 109.5 . . ?
H1A C1 H1B 109.5 . . ?
H1A C1 H1C 109.5 . . ?
H1B C1 H1C 109.5 . . ?
O3 C2 C3 115.42(12) . . ?
O3 C2 C7 124.17(12) . . ?
C7 C2 C3 120.41(12) . . ?
C2 C3 H3 120.1 . . ?
C4 C3 C2 119.88(12) . . ?
C4 C3 H3 120.1 . . ?
C3 C4 C5 119.89(12) . . ?
C3 C4 C8 118.90(11) . . ?
C5 C4 C8 121.17(11) . . ?
C4 C5 H5 120.4 . . ?
C6 C5 C4 119.12(13) . . ?
C6 C5 H5 120.4 . . ?
C5 C6 H6 119.3 . . ?
C5 C6 C7 121.41(13) . . ?
C7 C6 H6 119.3 . . ?
C2 C7 C6 119.28(13) . . ?
C2 C7 H7 120.4 . . ?
C6 C7 H7 120.4 . . ?
O1 C8 C4 115.31(10) . . ?
O1 C8 C9 120.97(11) . . ?
C9 C8 C4 123.72(11) . . ?
C8 C9 H9 120.0 . . ?
C8 C9 C10 120.06(11) . . ?
C10 C9 H9 120.0 . . ?
O2 C10 C9 121.29(11) . . ?
O2 C10 C11 115.94(11) . . ?
C9 C10 C11 122.77(11) . . ?
C12 C11 C10 119.22(11) . . ?
C12 C11 C16 120.60(11) . . ?
C16 C11 C10 120.18(11) . . ?
C11 C12 H12 119.8 . . ?
C11 C12 C13 120.48(11) . . ?
C13 C12 H12 119.8 . . ?
C12 C13 C17 120.07(11) . . ?
C14 C13 C12 117.33(12) . . ?
C14 C13 C17 122.53(11) . . ?
C13 C14 H14 118.2 . . ?
C13 C14 C15 123.57(12) . . ?
C15 C14 H14 118.2 . . ?
C14 C15 C21 119.80(12) . . ?
C16 C15 C14 117.70(12) . . ?
C16 C15 C21 122.49(12) . . ?
C11 C16 H16 119.8 . . ?
C15 C16 C11 120.31(12) . . ?
C15 C16 H16 119.8 . . ?
C18 C17 C13 107.82(13) . . ?
C18 C17 C19 108.62(15) . . ?
C18 C17 C20 108.71(14) . . ?
C19 C17 C13 110.81(12) . . ?
C19 C17 C20 108.36(14) . . ?
C20 C17 C13 112.44(12) . . ?
C17 C18 H18A 109.5 . . ?
C17 C18 H18B 109.5 . . ?
C17 C18 H18C 109.5 . . ?
H18A C18 H18B 109.5 . . ?
H18A C18 H18C 109.5 . . ?
H18B C18 H18C 109.5 . . ?
C17 C19 H19A 109.5 . . ?
C17 C19 H19B 109.5 . . ?
C17 C19 H19C 109.5 . . ?
H19A C19 H19B 109.5 . . ?
H19A C19 H19C 109.5 . . ?
H19B C19 H19C 109.5 . . ?
C17 C20 H20A 109.5 . . ?
C17 C20 H20B 109.5 . . ?
C17 C20 H20C 109.5 . . ?
H20A C20 H20B 109.5 . . ?
H20A C20 H20C 109.5 . . ?
H20B C20 H20C 109.5 . . ?
C15 C21 C22 109.43(13) . . ?
C23 C21 C15 109.45(13) . . ?
C23 C21 C22 108.62(15) . . ?
C23 C21 C24 109.84(17) . . ?
C24 C21 C15 111.97(12) . . ?
C24 C21 C22 107.45(15) . . ?
C21 C22 H22A 109.5 . . ?
C21 C22 H22B 109.5 . . ?
C21 C22 H22C 109.5 . . ?
H22A C22 H22B 109.5 . . ?
H22A C22 H22C 109.5 . . ?
H22B C22 H22C 109.5 . . ?
C21 C23 H23A 109.5 . . ?
C21 C23 H23B 109.5 . . ?
C21 C23 H23C 109.5 . . ?
H23A C23 H23B 109.5 . . ?
H23A C23 H23C 109.5 . . ?
H23B C23 H23C 109.5 . . ?
C21 C24 H24A 109.5 . . ?
C21 C24 H24B 109.5 . . ?
C21 C24 H24C 109.5 . . ?
H24A C24 H24B 109.5 . . ?
H24A C24 H24C 109.5 . . ?
H24B C24 H24C 109.5 . . ?
F1 B1 F2 111.41(11) . . ?
F1 B1 O1 108.86(11) . . ?
F1 B1 O2 108.93(11) . . ?
F2 B1 O1 107.87(11) . . ?
F2 B1 O2 108.61(11) . . ?
O1 B1 O2 111.16(10) . . ?
C34 O4 B2 123.23(10) . . ?
C32 O5 B2 123.25(10) . . ?
C26 O6 C25 115.0(2) . . ?
O6 C25 H25A 109.5 . . ?
O6 C25 H25B 109.5 . . ?
O6 C25 H25C 109.5 . . ?
H25A C25 H25B 109.5 . . ?
H25A C25 H25C 109.5 . . ?
H25B C25 H25C 109.5 . . ?
O6 C26 C27 110.80(16) . . ?
O6 C26 C31 128.31(18) . . ?
C27 C26 C31 120.88(14) . . ?
C27 C26 O6A 135.9(2) . . ?
C31 C26 O6A 103.2(2) . . ?
C26 C27 H27 120.2 . . ?
C26 C27 C28 119.62(13) . . ?
C28 C27 H27 120.2 . . ?
C27 C28 H28 119.6 . . ?
C27 C28 C29 120.81(15) . . ?
C29 C28 H28 119.6 . . ?
C28 C29 H29 120.2 . . ?
C28 C29 C30 119.64(14) . . ?
C30 C29 H29 120.2 . . ?
C29 C30 C31 119.88(12) . . ?
C29 C30 C32 121.82(12) . . ?
C31 C30 C32 118.29(12) . . ?
C26 C31 C30 119.15(13) . . ?
C26 C31 H31 120.4 . . ?
C30 C31 H31 120.4 . . ?
O5 C32 C30 115.07(10) . . ?
O5 C32 C33 121.04(11) . . ?
C33 C32 C30 123.88(11) . . ?
C32 C33 H33 120.0 . . ?
C32 C33 C34 119.94(11) . . ?
C34 C33 H33 120.0 . . ?
O4 C34 C33 120.95(11) . . ?
O4 C34 C35 115.11(10) . . ?
C33 C34 C35 123.94(11) . . ?
C36 C35 C34 121.27(11) . . ?
C36 C35 C40 120.30(11) . . ?
C40 C35 C34 118.42(11) . . ?
C35 C36 H36 119.7 . . ?
C35 C36 C37 120.61(11) . . ?
C37 C36 H36 119.7 . . ?
C36 C37 C41 119.56(11) . . ?
C38 C37 C36 117.69(11) . . ?
C38 C37 C41 122.74(11) . . ?
C37 C38 H38 118.4 . . ?
C37 C38 C39 123.11(11) . . ?
C39 C38 H38 118.4 . . ?
C38 C39 C45 119.42(11) . . ?
C40 C39 C38 117.75(11) . . ?
C40 C39 C45 122.77(11) . . ?
C35 C40 H40 119.7 . . ?
C39 C40 C35 120.53(11) . . ?
C39 C40 H40 119.7 . . ?
C37 C41 C43 109.31(12) . . ?
C42 C41 C37 109.40(12) . . ?
C42 C41 C43 108.32(14) . . ?
C42 C41 C44 110.60(14) . . ?
C44 C41 C37 112.59(11) . . ?
C44 C41 C43 106.49(14) . . ?
C41 C42 H42A 109.5 . . ?
C41 C42 H42B 109.5 . . ?
C41 C42 H42C 109.5 . . ?
H42A C42 H42B 109.5 . . ?
H42A C42 H42C 109.5 . . ?
H42B C42 H42C 109.5 . . ?
C41 C43 H43A 109.5 . . ?
C41 C43 H43B 109.5 . . ?
C41 C43 H43C 109.5 . . ?
H43A C43 H43B 109.5 . . ?
H43A C43 H43C 109.5 . . ?
H43B C43 H43C 109.5 . . ?
C41 C44 H44A 109.5 . . ?
C41 C44 H44B 109.5 . . ?
C41 C44 H44C 109.5 . . ?
H44A C44 H44B 109.5 . . ?
H44A C44 H44C 109.5 . . ?
H44B C44 H44C 109.5 . . ?
C46 C45 C39 108.52(11) . . ?
C46 C45 C47 109.84(14) . . ?
C46 C45 C48 109.22(14) . . ?
C47 C45 C39 109.74(11) . . ?
C47 C45 C48 107.70(13) . . ?
C48 C45 C39 111.81(11) . . ?
C45 C46 H46A 109.5 . . ?
C45 C46 H46B 109.5 . . ?
C45 C46 H46C 109.5 . . ?
H46A C46 H46B 109.5 . . ?
H46A C46 H46C 109.5 . . ?
H46B C46 H46C 109.5 . . ?
C45 C47 H47A 109.5 . . ?
C45 C47 H47B 109.5 . . ?
C45 C47 H47C 109.5 . . ?
H47A C47 H47B 109.5 . . ?
H47A C47 H47C 109.5 . . ?
H47B C47 H47C 109.5 . . ?
C45 C48 H48A 109.5 . . ?
C45 C48 H48B 109.5 . . ?
C45 C48 H48C 109.5 . . ?
H48A C48 H48B 109.5 . . ?
H48A C48 H48C 109.5 . . ?
H48B C48 H48C 109.5 . . ?
F3 B2 O4 107.74(12) . . ?
F3 B2 O5 108.00(12) . . ?
F4 B2 F3 112.02(12) . . ?
F4 B2 O4 108.89(12) . . ?
F4 B2 O5 108.78(12) . . ?
O5 B2 O4 111.44(11) . . ?
C25A O6A C26 110.7(5) . . ?
O6A C25A H25D 109.5 . . ?
O6A C25A H25E 109.5 . . ?
O6A C25A H25F 109.5 . . ?
H25D C25A H25E 109.5 . . ?
H25D C25A H25F 109.5 . . ?
H25E C25A H25F 109.5 . . ?

loop_
_geom_bond_atom_site_label_1
_geom_bond_atom_site_label_2
_geom_bond_distance
_geom_bond_site_symmetry_2
_geom_bond_publ_flag
F1 B1 1.3613(17) . ?
F2 B1 1.3730(18) . ?
O1 C8 1.2993(14) . ?
O1 B1 1.4867(16) . ?
O2 C10 1.2967(14) . ?
O2 B1 1.4899(16) . ?
O3 C1 1.4206(19) . ?
O3 C2 1.3671(16) . ?
C1 H1A 0.9800 . ?
C1 H1B 0.9800 . ?
C1 H1C 0.9800 . ?
C2 C3 1.3917(18) . ?
C2 C7 1.383(2) . ?
C3 H3 0.9500 . ?
C3 C4 1.3889(18) . ?
C4 C5 1.3999(18) . ?
C4 C8 1.4722(17) . ?
C5 H5 0.9500 . ?
C5 C6 1.381(2) . ?
C6 H6 0.9500 . ?
C6 C7 1.383(2) . ?
C7 H7 0.9500 . ?
C8 C9 1.3854(17) . ?
C9 H9 0.9500 . ?
C9 C10 1.3878(17) . ?
C10 C11 1.4766(16) . ?
C11 C12 1.3937(17) . ?
C11 C16 1.4004(17) . ?
C12 H12 0.9500 . ?
C12 C13 1.4022(17) . ?
C13 C14 1.3912(18) . ?
C13 C17 1.5333(18) . ?
C14 H14 0.9500 . ?
C14 C15 1.4017(19) . ?
C15 C16 1.3895(18) . ?
C15 C21 1.5353(18) . ?
C16 H16 0.9500 . ?
C17 C18 1.523(2) . ?
C17 C19 1.526(2) . ?
C17 C20 1.531(2) . ?
C18 H18A 0.9800 . ?
C18 H18B 0.9800 . ?
C18 H18C 0.9800 . ?
C19 H19A 0.9800 . ?
C19 H19B 0.9800 . ?
C19 H19C 0.9800 . ?
C20 H20A 0.9800 . ?
C20 H20B 0.9800 . ?
C20 H20C 0.9800 . ?
C21 C22 1.536(2) . ?
C21 C23 1.525(2) . ?
C21 C24 1.533(2) . ?
C22 H22A 0.9800 . ?
C22 H22B 0.9800 . ?
C22 H22C 0.9800 . ?
C23 H23A 0.9800 . ?
C23 H23B 0.9800 . ?
C23 H23C 0.9800 . ?
C24 H24A 0.9800 . ?
C24 H24B 0.9800 . ?
C24 H24C 0.9800 . ?
F3 B2 1.3645(19) . ?
F4 B2 1.3558(18) . ?
O4 C34 1.2949(15) . ?
O4 B2 1.4814(17) . ?
O5 C32 1.2961(15) . ?
O5 B2 1.4793(17) . ?
O6 C25 1.405(4) . ?
O6 C26 1.345(3) . ?
C25 H25A 0.9800 . ?
C25 H25B 0.9800 . ?
C25 H25C 0.9800 . ?
C26 C27 1.379(2) . ?
C26 C31 1.392(2) . ?
C26 O6A 1.522(6) . ?
C27 H27 0.9500 . ?
C27 C28 1.381(2) . ?
C28 H28 0.9500 . ?
C28 C29 1.388(2) . ?
C29 H29 0.9500 . ?
C29 C30 1.3904(19) . ?
C30 C31 1.4027(18) . ?
C30 C32 1.4728(17) . ?
C31 H31 0.9500 . ?
C32 C33 1.3854(17) . ?
C33 H33 0.9500 . ?
C33 C34 1.3898(17) . ?
C34 C35 1.4771(16) . ?
C35 C36 1.3892(17) . ?
C35 C40 1.4034(17) . ?
C36 H36 0.9500 . ?
C36 C37 1.3989(17) . ?
C37 C38 1.3915(17) . ?
C37 C41 1.5350(17) . ?
C38 H38 0.9500 . ?
C38 C39 1.4028(17) . ?
C39 C40 1.3868(17) . ?
C39 C45 1.5387(17) . ?
C40 H40 0.9500 . ?
C41 C42 1.515(2) . ?
C41 C43 1.548(2) . ?
C41 C44 1.525(2) . ?
C42 H42A 0.9800 . ?
C42 H42B 0.9800 . ?
C42 H42C 0.9800 . ?
C43 H43A 0.9800 . ?
C43 H43B 0.9800 . ?
C43 H43C 0.9800 . ?
C44 H44A 0.9800 . ?
C44 H44B 0.9800 . ?
C44 H44C 0.9800 . ?
C45 C46 1.522(2) . ?
C45 C47 1.531(2) . ?
C45 C48 1.531(2) . ?
C46 H46A 0.9800 . ?
C46 H46B 0.9800 . ?
C46 H46C 0.9800 . ?
C47 H47A 0.9800 . ?
C47 H47B 0.9800 . ?
C47 H47C 0.9800 . ?
C48 H48A 0.9800 . ?
C48 H48B 0.9800 . ?
C48 H48C 0.9800 . ?
O6A C25A 1.411(7) . ?
C25A H25D 0.9800 . ?
C25A H25E 0.9800 . ?
C25A H25F 0.9800 . ?

loop_
_geom_torsion_atom_site_label_1
_geom_torsion_atom_site_label_2
_geom_torsion_atom_site_label_3
_geom_torsion_atom_site_label_4
_geom_torsion
_geom_torsion_site_symmetry_1
_geom_torsion_site_symmetry_2
_geom_torsion_site_symmetry_3
_geom_torsion_site_symmetry_4
_geom_torsion_publ_flag
O1 C8 C9 C10 1.76(19) . . . . ?
O2 C10 C11 C12 19.55(17) . . . . ?
O2 C10 C11 C16 -160.91(12) . . . . ?
O3 C2 C3 C4 -179.42(12) . . . . ?
O3 C2 C7 C6 -179.99(15) . . . . ?
C1 O3 C2 C3 177.58(13) . . . . ?
C1 O3 C2 C7 -2.5(2) . . . . ?
C2 C3 C4 C5 -0.6(2) . . . . ?
C2 C3 C4 C8 176.91(12) . . . . ?
C3 C2 C7 C6 0.0(2) . . . . ?
C3 C4 C5 C6 0.0(2) . . . . ?
C3 C4 C8 O1 -0.23(17) . . . . ?
C3 C4 C8 C9 -179.43(12) . . . . ?
C4 C5 C6 C7 0.6(3) . . . . ?
C4 C8 C9 C10 -179.08(12) . . . . ?
C5 C4 C8 O1 177.26(13) . . . . ?
C5 C4 C8 C9 -1.9(2) . . . . ?
C5 C6 C7 C2 -0.6(3) . . . . ?
C7 C2 C3 C4 0.6(2) . . . . ?
C8 O1 B1 F1 -129.14(13) . . . . ?
C8 O1 B1 F2 109.83(13) . . . . ?
C8 O1 B1 O2 -9.15(18) . . . . ?
C8 C4 C5 C6 -177.44(14) . . . . ?
C8 C9 C10 O2 -1.69(19) . . . . ?
C8 C9 C10 C11 177.23(11) . . . . ?
C9 C10 C11 C12 -159.43(12) . . . . ?
C9 C10 C11 C16 20.11(19) . . . . ?
C10 O2 B1 F1 129.13(12) . . . . ?
C10 O2 B1 F2 -109.35(13) . . . . ?
C10 O2 B1 O1 9.18(18) . . . . ?
C10 C11 C12 C13 178.99(11) . . . . ?
C10 C11 C16 C15 -179.82(12) . . . . ?
C11 C12 C13 C14 1.08(19) . . . . ?
C11 C12 C13 C17 -175.98(12) . . . . ?
C12 C11 C16 C15 -0.3(2) . . . . ?
C12 C13 C14 C15 -0.8(2) . . . . ?
C12 C13 C17 C18 75.22(17) . . . . ?
C12 C13 C17 C19 -43.53(19) . . . . ?
C12 C13 C17 C20 -164.96(14) . . . . ?
C13 C14 C15 C16 0.0(2) . . . . ?
C13 C14 C15 C21 -179.83(13) . . . . ?
C14 C13 C17 C18 -101.68(16) . . . . ?
C14 C13 C17 C19 139.57(15) . . . . ?
C14 C13 C17 C20 18.1(2) . . . . ?
C14 C15 C16 C11 0.5(2) . . . . ?
C14 C15 C21 C22 -59.95(18) . . . . ?
C14 C15 C21 C23 59.0(2) . . . . ?
C14 C15 C21 C24 -178.98(16) . . . . ?
C16 C11 C12 C13 -0.55(19) . . . . ?
C16 C15 C21 C22 120.19(16) . . . . ?
C16 C15 C21 C23 -120.88(17) . . . . ?
C16 C15 C21 C24 1.2(2) . . . . ?
C17 C13 C14 C15 176.14(13) . . . . ?
C21 C15 C16 C11 -179.60(13) . . . . ?
B1 O1 C8 C4 -174.98(12) . . . . ?
B1 O1 C8 C9 4.25(19) . . . . ?
B1 O2 C10 C9 -4.36(19) . . . . ?
B1 O2 C10 C11 176.65(11) . . . . ?
O4 C34 C35 C36 169.09(11) . . . . ?
O4 C34 C35 C40 -12.04(16) . . . . ?
O5 C32 C33 C34 0.16(19) . . . . ?
O6 C26 C27 C28 -179.29(17) . . . . ?
O6 C26 C31 C30 -179.98(18) . . . . ?
C25 O6 C26 C27 178.3(2) . . . . ?
C25 O6 C26 C31 -1.5(4) . . . . ?
C26 C27 C28 C29 -0.7(2) . . . . ?
C27 C26 C31 C30 0.2(2) . . . . ?
C27 C26 O6A C25A -0.5(7) . . . . ?
C27 C28 C29 C30 0.1(2) . . . . ?
C28 C29 C30 C31 0.6(2) . . . . ?
C28 C29 C30 C32 -179.79(13) . . . . ?
C29 C30 C31 C26 -0.8(2) . . . . ?
C29 C30 C32 O5 -169.52(12) . . . . ?
C29 C30 C32 C33 10.2(2) . . . . ?
C30 C32 C33 C34 -179.55(11) . . . . ?
C31 C26 C27 C28 0.5(2) . . . . ?
C31 C26 O6A C25A 177.6(4) . . . . ?
C31 C30 C32 O5 10.06(17) . . . . ?
C31 C30 C32 C33 -170.21(12) . . . . ?
C32 O5 B2 F3 -122.16(13) . . . . ?
C32 O5 B2 F4 116.04(14) . . . . ?
C32 O5 B2 O4 -4.01(19) . . . . ?
C32 C30 C31 C26 179.60(12) . . . . ?
C32 C33 C34 O4 0.21(19) . . . . ?
C32 C33 C34 C35 180.00(11) . . . . ?
C33 C34 C35 C36 -10.72(19) . . . . ?
C33 C34 C35 C40 168.16(12) . . . . ?
C34 O4 B2 F3 122.69(13) . . . . ?
C34 O4 B2 F4 -115.61(14) . . . . ?
C34 O4 B2 O5 4.38(19) . . . . ?
C34 C35 C36 C37 178.30(11) . . . . ?
C34 C35 C40 C39 -178.03(11) . . . . ?
C35 C36 C37 C38 0.24(18) . . . . ?
C35 C36 C37 C41 -179.35(12) . . . . ?
C36 C35 C40 C39 0.85(18) . . . . ?
C36 C37 C38 C39 -0.22(19) . . . . ?
C36 C37 C41 C42 -60.49(18) . . . . ?
C36 C37 C41 C43 57.97(16) . . . . ?
C36 C37 C41 C44 176.11(14) . . . . ?
C37 C38 C39 C40 0.50(19) . . . . ?
C37 C38 C39 C45 -176.85(12) . . . . ?
C38 C37 C41 C42 119.95(16) . . . . ?
C38 C37 C41 C43 -121.59(15) . . . . ?
C38 C37 C41 C44 -3.5(2) . . . . ?
C38 C39 C40 C35 -0.81(18) . . . . ?
C38 C39 C45 C46 62.25(17) . . . . ?
C38 C39 C45 C47 -57.78(16) . . . . ?
C38 C39 C45 C48 -177.22(13) . . . . ?
C40 C35 C36 C37 -0.56(18) . . . . ?
C40 C39 C45 C46 -114.97(16) . . . . ?
C40 C39 C45 C47 125.00(14) . . . . ?
C40 C39 C45 C48 5.56(18) . . . . ?
C41 C37 C38 C39 179.35(12) . . . . ?
C45 C39 C40 C35 176.45(11) . . . . ?
B2 O4 C34 C33 -2.74(19) . . . . ?
B2 O4 C34 C35 177.45(11) . . . . ?
B2 O5 C32 C30 -178.25(12) . . . . ?
B2 O5 C32 C33 2.0(2) . . . . ?
O6A C26 C27 C28 178.4(4) . . . . ?
O6A C26 C31 C30 -178.2(3) . . . . ?
